data_4339354
loop_
_publ_author_name
'Garcia-Raso, Angel'
'Albert\'i, Francisca M'
'Fiol, Juan J.'
'Tasada, Andres'
'Barcel\'o-Oliver, Miquel'
'Molins, Elies'
'Escudero, Daniel'
'Frontera, Antonio'
'Qui\~nonero, David'
'Dey\`a, Pere M'

_publ_section_title
;
 Anion-pi interactions in bisadenine derivatives: a combined
 crystallographic and theoretical study.
;
_journal_issue 25
_journal_name_full 'Inorganic chemistry'
_journal_page_first 10724
_journal_page_last 10735
_journal_paper_doi 10.1021/ic701555n
_journal_volume 46
_journal_year 2007
_chemical_compound_source 'synthesis as described'
_chemical_formula_sum 'C13 H17 Cl4 N8 O3.5 Zn'
_chemical_formula_weight 548.51
_chemical_name_systematic
;
 ?
;
_space_group_IT_number 2
_symmetry_cell_setting triclinic
_symmetry_Int_Tables_number 2
_symmetry_space_group_name_Hall '-P 1'
_symmetry_space_group_name_H-M 'P -1'
_atom_sites_solution_hydrogens geom
_atom_sites_solution_primary direct
_atom_sites_solution_secondary difmap
_audit_conform_dict_location ftp://ftp.iucr.org/pub/cif_core.dic
_audit_conform_dict_name cif_core.dic
_audit_conform_dict_version 2.3
_audit_creation_date 2006-07-27T21:31:30-00:00
_audit_creation_method 'WinGX routine CIF_UPDATE'
_cell_angle_alpha 102.894(17)
_cell_angle_beta 90.660(16)
_cell_angle_gamma 115.787(19)
_cell_formula_units_Z 4
_cell_length_a 10.8483(18)
_cell_length_b 12.347(3)
_cell_length_c 18.140(3)
_cell_measurement_reflns_used 25
_cell_measurement_temperature 293(2)
_cell_measurement_theta_max 18.69
_cell_measurement_theta_min 11.31
_cell_measurement_wavelength 0.71073
_cell_volume 2116.2(8)
_computing_cell_refinement 'CAD4 Express (Enraf Nonius, 1994)'
_computing_data_collection 'CAD4 Express (Enraf Nonius, 1994)'
_computing_data_reduction 'XCAD4 (Harms & Wocadlo, 1995)'
_computing_molecular_graphics 'Ortep-3 for Windows (Farrugia, 1997)'
_computing_publication_material 'WinGX publication routines (Farrugia, 1999)'
_computing_structure_refinement 'SHELXL-97 (Sheldrick, 1997)'
_computing_structure_solution 'SIR2004 (Giacovazzo et al, 2004)'
_diffrn_ambient_temperature 293(2)
_diffrn_detector 'scintillation LiI'
_diffrn_detector_dtime 1.195
_diffrn_measured_fraction_theta_full 0.999
_diffrn_measured_fraction_theta_max 0.999
_diffrn_measurement_device '\k-geometry diffractometer'
_diffrn_measurement_device_type 'Enraf Nonius CAD4'
_diffrn_measurement_method 'non-profiled omega scans'
_diffrn_orient_matrix_type
;
  x-axis points to radiation source
  the matrix is specified in reciprocal space
;
_diffrn_orient_matrix_UB_11 -0.101031
_diffrn_orient_matrix_UB_12 -0.024884
_diffrn_orient_matrix_UB_13 -0.008195
_diffrn_orient_matrix_UB_21 -0.02027
_diffrn_orient_matrix_UB_22 -0.089472
_diffrn_orient_matrix_UB_23 -0.010218
_diffrn_orient_matrix_UB_31 -0.005588
_diffrn_orient_matrix_UB_32 0.004001
_diffrn_orient_matrix_UB_33 0.055355
_diffrn_radiation_monochromator graphite
_diffrn_radiation_probe x-ray
_diffrn_radiation_type MoK\a
_diffrn_radiation_wavelength 0.71073
_diffrn_reflns_av_R_equivalents 0
_diffrn_reflns_av_unetI/netI 0.0324
_diffrn_reflns_limit_h_max 12
_diffrn_reflns_limit_h_min -12
_diffrn_reflns_limit_k_max 14
_diffrn_reflns_limit_k_min -14
_diffrn_reflns_limit_l_max 21
_diffrn_reflns_limit_l_min 0
_diffrn_reflns_number 7453
_diffrn_reflns_theta_full 25
_diffrn_reflns_theta_max 25
_diffrn_reflns_theta_min 1.16
_diffrn_source 'Enraf Nonius FR590'
_diffrn_standards_decay_% 0
_diffrn_standards_interval_time 60
_diffrn_standards_number 1
_exptl_absorpt_coefficient_mu 1.702
_exptl_absorpt_correction_T_max 0.6105
_exptl_absorpt_correction_T_min 0.2853
_exptl_absorpt_correction_type refdelf
_exptl_absorpt_process_details
;
        Walker, N. & Stuart, D (1983) Acta. Cryst. A39, 158-166
;
_exptl_crystal_colour colorless
_exptl_crystal_density_diffrn 1.722
_exptl_crystal_density_method 'not measured'
_exptl_crystal_description prism
_exptl_crystal_F_000 1108
_exptl_crystal_size_max 0.45
_exptl_crystal_size_mid 0.36
_exptl_crystal_size_min 0.29
_refine_diff_density_max 1.965
_refine_diff_density_min -1.183
_refine_diff_density_rms 0.107
_refine_ls_extinction_method none
_refine_ls_goodness_of_fit_ref 1.057
_refine_ls_hydrogen_treatment mixed
_refine_ls_matrix_type full
_refine_ls_number_parameters 572
_refine_ls_number_reflns 7453
_refine_ls_number_restraints 390
_refine_ls_restrained_S_all 1.042
_refine_ls_R_factor_all 0.073
_refine_ls_R_factor_gt 0.0549
_refine_ls_shift/su_max 0.001
_refine_ls_shift/su_mean 0
_refine_ls_structure_factor_coef Fsqd
_refine_ls_weighting_details 'calc w=1/[\s^2^(Fo^2^)+(0.0878P)^2^+3.3296P] where P=(Fo^2^+2Fc^2^)/3'
_refine_ls_weighting_scheme calc
_refine_ls_wR_factor_gt 0.1435
_refine_ls_wR_factor_ref 0.153
_reflns_number_gt 5814
_reflns_number_total 7453
_reflns_threshold_expression >2sigma(I)
_cod_data_source_file ic701555n-file004.cif
_cod_data_source_block pm106
_cod_original_cell_volume 2116.2(7)
_cod_database_code 4339354

loop_
_symmetry_equiv_pos_as_xyz
'x, y, z'
'-x, -y, -z'

loop_
_atom_site_label
_atom_site_type_symbol
_atom_site_fract_x
_atom_site_fract_y
_atom_site_fract_z
_atom_site_U_iso_or_equiv
_atom_site_adp_type
_atom_site_occupancy
_atom_site_symmetry_multiplicity
_atom_site_calc_flag
_atom_site_refinement_flags
N1A N 0.2898(4) 0.7351(4) 0.7156(2) 0.0396(10) Uani 1 1 d DU
H1A H 0.3509 0.7336 0.7454 0.048 Uiso 1 1 calc R
C2A C 0.2153(4) 0.6310(4) 0.6589(3) 0.0403(11) Uani 1 1 d DU
H2A H 0.2341 0.5636 0.6559 0.048 Uiso 1 1 calc R
N3A N 0.1202(4) 0.6176(3) 0.6088(2) 0.0353(9) Uani 1 1 d DU
C4A C 0.1018(4) 0.7215(4) 0.6188(2) 0.0285(9) Uani 1 1 d DU
C5A C 0.1727(4) 0.8317(4) 0.6734(2) 0.0307(10) Uani 1 1 d DU
C6A C 0.2749(5) 0.8439(4) 0.7291(3) 0.0388(11) Uani 1 1 d DU
O6A O 0.3425(4) 0.9340(4) 0.7809(2) 0.0661(12) Uani 1 1 d DU
N7A N 0.1223(4) 0.9113(3) 0.6618(2) 0.0352(9) Uani 1 1 d DU
H7A H 0.144(4) 0.989(5) 0.689(2) 0.042(14) Uiso 1 1 d D
C8A C 0.0244(5) 0.8532(4) 0.6036(3) 0.0342(10) Uani 1 1 d DU
H8A H -0.0263 0.8875 0.5846 0.041 Uiso 1 1 calc R
N9A N 0.0088(4) 0.7371(3) 0.57568(19) 0.0272(8) Uani 1 1 d DU
C10A C -0.0909(5) 0.6435(4) 0.5102(2) 0.0325(10) Uani 1 1 d DU
H10A H -0.0752 0.5702 0.4989 0.039 Uiso 1 1 calc R
H10B H -0.0756 0.6771 0.4658 0.039 Uiso 1 1 calc R
C11A C -0.2398(5) 0.6062(4) 0.5258(3) 0.0352(11) Uani 1 1 d U
H11A H -0.2996 0.5558 0.4785 0.042 Uiso 1 1 calc R
H11B H -0.252 0.6812 0.5406 0.042 Uiso 1 1 calc R
N1B N -0.5169(4) 0.1095(4) 0.4013(2) 0.0485(11) Uani 1 1 d DU
H1B H -0.567 0.0446 0.3655 0.058 Uiso 1 1 calc R
C2B C -0.5414(5) 0.2085(5) 0.4083(3) 0.0502(14) Uani 1 1 d DU
H2B H -0.611 0.2005 0.374 0.06 Uiso 1 1 calc R
N3B N -0.4769(4) 0.3155(4) 0.4589(2) 0.0398(10) Uani 1 1 d DU
C4B C -0.3790(4) 0.3131(4) 0.5053(2) 0.0315(10) Uani 1 1 d DU
C5B C -0.3482(4) 0.2170(4) 0.5028(3) 0.0333(10) Uani 1 1 d DU
C6B C -0.4185(5) 0.1020(4) 0.4462(3) 0.0403(12) Uani 1 1 d DU
O6B O -0.3986(4) 0.0094(3) 0.4360(2) 0.0502(9) Uani 1 1 d DU
N7B N -0.2416(4) 0.2570(4) 0.5601(2) 0.0371(9) Uani 1 1 d DU
H7B H -0.198(4) 0.208(5) 0.570(2) 0.053(16) Uiso 1 1 d D
C8B C -0.2109(5) 0.3724(4) 0.5955(3) 0.0360(11) Uani 1 1 d DU
H8B H -0.143 0.4203 0.6368 0.043 Uiso 1 1 calc R
N9B N -0.2914(4) 0.4116(3) 0.5635(2) 0.0297(8) Uani 1 1 d DU
C10B C -0.2882(5) 0.5347(4) 0.5869(3) 0.0358(11) Uani 1 1 d DU
H10C H -0.2266 0.5819 0.634 0.043 Uiso 1 1 calc R
H10D H -0.3798 0.5249 0.5965 0.043 Uiso 1 1 calc R
N1C N 0.4958(4) 0.9021(4) 1.0912(2) 0.0452(11) Uani 1 1 d DU
H1C H 0.5437 0.9662 1.1279 0.054 Uiso 1 1 calc R
C2C C 0.5262(5) 0.8060(5) 1.0815(3) 0.0494(13) Uani 1 1 d DU
H2C H 0.5975 0.8149 1.115 0.059 Uiso 1 1 calc R
N3C N 0.4653(4) 0.7010(4) 1.0294(2) 0.0440(10) Uani 1 1 d DU
C4C C 0.3637(4) 0.7004(4) 0.9850(2) 0.0314(10) Uani 1 1 d DU
C5C C 0.3251(4) 0.7935(4) 0.9898(3) 0.0342(10) Uani 1 1 d DU
C6C C 0.3939(5) 0.9071(4) 1.0474(3) 0.0403(11) Uani 1 1 d DU
O6C O 0.3715(4) 0.9985(3) 1.0592(2) 0.0566(10) Uani 1 1 d DU
N7C N 0.2186(4) 0.7514(4) 0.9327(2) 0.0402(10) Uani 1 1 d DU
H7C H 0.177(4) 0.788(4) 0.923(2) 0.033(14) Uiso 1 1 d D
C8C C 0.1938(5) 0.6383(4) 0.8953(3) 0.0387(11) Uani 1 1 d DU
H8C H 0.1264 0.5898 0.8538 0.046 Uiso 1 1 calc R
N9C N 0.2785(4) 0.6029(3) 0.9250(2) 0.0339(9) Uani 1 1 d DU
C10C C 0.2857(5) 0.4849(4) 0.8968(3) 0.0406(11) Uani 1 1 d DU
H10E H 0.3752 0.502 0.8798 0.049 Uiso 1 1 calc R
H10F H 0.2161 0.4345 0.8532 0.049 Uiso 1 1 calc R
C11C C 0.2639(5) 0.4118(4) 0.9566(3) 0.0413(12) Uani 1 1 d U
H11C H 0.3328 0.4638 1.0003 0.05 Uiso 1 1 calc R
H11D H 0.2805 0.3405 0.9359 0.05 Uiso 1 1 calc R
N1D N -0.2807(4) 0.2592(4) 0.7900(2) 0.0447(10) Uani 1 1 d DU
H1D H -0.3453 0.2579 0.7614 0.054 Uiso 1 1 calc R
C2D C -0.2019(5) 0.3664(5) 0.8424(3) 0.0420(12) Uani 1 1 d DU
H2D H -0.2214 0.4332 0.8445 0.05 Uiso 1 1 calc R
N3D N -0.1001(4) 0.3838(4) 0.8907(2) 0.0397(10) Uani 1 1 d DU
C4D C -0.0824(5) 0.2804(4) 0.8823(2) 0.0313(10) Uani 1 1 d DU
C5D C -0.1563(5) 0.1681(4) 0.8314(3) 0.0357(11) Uani 1 1 d DU
C6D C -0.2656(5) 0.1508(5) 0.7786(3) 0.0448(12) Uani 1 1 d DU
O6D O -0.3393(4) 0.0564(4) 0.7310(2) 0.0727(13) Uani 1 1 d DU
N7D N -0.1043(4) 0.0901(4) 0.8426(2) 0.0439(11) Uani 1 1 d DU
H7D H -0.132(5) 0.013(6) 0.817(3) 0.07(2) Uiso 1 1 d D
C8D C -0.0003(5) 0.1517(4) 0.8985(3) 0.0431(12) Uani 1 1 d DU
H8D H 0.0529 0.1191 0.9169 0.052 Uiso 1 1 calc R
N9D N 0.0159(4) 0.2682(3) 0.9240(2) 0.0344(9) Uani 1 1 d DU
C10D C 0.1227(5) 0.3657(4) 0.9842(3) 0.0403(12) Uani 1 1 d DU
H10G H 0.1248 0.333 1.0279 0.048 Uiso 1 1 calc R
H10H H 0.1002 0.4346 1.0003 0.048 Uiso 1 1 calc R
Zn1 Zn 0.20212(6) 0.28215(5) 0.68321(3) 0.03179(16) Uani 1 1 d U
Cl11 Cl 0.22010(15) 0.18072(11) 0.77060(7) 0.0440(3) Uani 1 1 d U
Cl12 Cl 0.03102(13) 0.33831(12) 0.70357(7) 0.0439(3) Uani 1 1 d U
Cl13 Cl 0.39918(14) 0.45011(13) 0.68477(9) 0.0549(4) Uani 1 1 d U
Cl14 Cl 0.14891(15) 0.13860(11) 0.56803(7) 0.0447(3) Uani 1 1 d U
Zn2 Zn -0.13696(7) 0.73919(6) 0.81884(3) 0.04333(19) Uani 1 1 d U
Cl21 Cl -0.05119(14) 0.60869(12) 0.76381(7) 0.0443(3) Uani 1 1 d U
Cl22 Cl 0.0356(2) 0.88742(14) 0.91001(9) 0.0701(5) Uani 1 1 d U
Cl23 Cl -0.33105(17) 0.6260(2) 0.86466(11) 0.0853(6) Uani 1 1 d U
Cl24 Cl -0.18822(14) 0.82769(11) 0.73296(7) 0.0441(3) Uani 1 1 d U
OW1 O 0.4830(5) 0.7599(5) 0.8259(3) 0.0604(12) Uani 1 1 d U
HW11 H 0.524(11) 0.817(9) 0.858(6) 0.12(4) Uiso 1 1 d .
HW12 H 0.534(8) 0.719(7) 0.815(5) 0.10(3) Uiso 1 1 d .
OW2 O -0.1782(6) 0.0726(4) 0.5672(3) 0.0590(12) Uani 1 1 d U
HW21 H -0.109(6) 0.090(6) 0.573(4) 0.04(2) Uiso 1 1 d .
HW22 H -0.214(9) 0.018(8) 0.515(5) 0.11(3) Uiso 1 1 d .
OW3 O -0.4672(5) 0.2426(6) 0.6759(3) 0.0687(13) Uani 1 1 d U
HW31 H -0.477(8) 0.304(7) 0.695(4) 0.08(3) Uiso 1 1 d .
HW32 H -0.526(11) 0.155(10) 0.656(6) 0.15(4) Uiso 1 1 d .

loop_
_atom_site_aniso_label
_atom_site_aniso_U_11
_atom_site_aniso_U_22
_atom_site_aniso_U_33
_atom_site_aniso_U_23
_atom_site_aniso_U_13
_atom_site_aniso_U_12
N1A 0.043(2) 0.041(2) 0.039(2) 0.0093(19) -0.0023(19) 0.023(2)
C2A 0.051(3) 0.038(3) 0.045(3) 0.015(2) 0.010(2) 0.029(2)
N3A 0.049(2) 0.0266(19) 0.036(2) 0.0064(16) 0.0038(18) 0.0225(18)
C4A 0.035(2) 0.025(2) 0.026(2) 0.0061(17) 0.0054(18) 0.0134(19)
C5A 0.034(2) 0.022(2) 0.034(2) 0.0029(18) 0.0022(19) 0.0130(19)
C6A 0.034(3) 0.037(3) 0.041(3) 0.004(2) 0.002(2) 0.015(2)
O6A 0.066(3) 0.054(2) 0.060(3) -0.019(2) -0.027(2) 0.028(2)
N7A 0.040(2) 0.0174(18) 0.043(2) -0.0028(17) -0.0027(18) 0.0137(17)
C8A 0.043(3) 0.021(2) 0.040(3) 0.0038(19) 0.002(2) 0.017(2)
N9A 0.0310(19) 0.0202(17) 0.0296(19) 0.0053(14) 0.0010(15) 0.0113(15)
C10A 0.048(3) 0.024(2) 0.024(2) 0.0010(17) -0.002(2) 0.017(2)
C11A 0.037(3) 0.028(2) 0.040(3) 0.007(2) -0.008(2) 0.016(2)
N1B 0.042(3) 0.032(2) 0.053(3) -0.002(2) -0.006(2) 0.007(2)
C2B 0.035(3) 0.048(3) 0.053(3) 0.001(3) -0.012(2) 0.012(2)
N3B 0.033(2) 0.034(2) 0.045(2) 0.0035(18) -0.0065(18) 0.0120(18)
C4B 0.028(2) 0.025(2) 0.035(2) 0.0050(19) 0.0011(19) 0.0070(19)
C5B 0.029(2) 0.028(2) 0.041(3) 0.008(2) 0.007(2) 0.011(2)
C6B 0.037(3) 0.031(3) 0.044(3) 0.006(2) 0.010(2) 0.009(2)
O6B 0.056(2) 0.0316(19) 0.055(2) -0.0010(16) 0.0072(18) 0.0186(17)
N7B 0.035(2) 0.033(2) 0.044(2) 0.0091(18) 0.0022(18) 0.0168(19)
C8B 0.036(3) 0.035(3) 0.037(3) 0.010(2) -0.002(2) 0.015(2)
N9B 0.0280(19) 0.0210(18) 0.033(2) 0.0027(15) -0.0005(16) 0.0069(15)
C10B 0.034(3) 0.027(2) 0.044(3) 0.004(2) 0.003(2) 0.014(2)
N1C 0.045(3) 0.037(2) 0.037(2) -0.0016(18) -0.0045(19) 0.008(2)
C2C 0.043(3) 0.054(3) 0.045(3) -0.001(3) -0.012(2) 0.023(3)
N3C 0.041(2) 0.048(3) 0.041(2) 0.002(2) -0.0104(19) 0.023(2)
C4C 0.031(2) 0.032(2) 0.028(2) 0.0068(19) 0.0003(19) 0.012(2)
C5C 0.029(2) 0.035(2) 0.035(3) 0.011(2) 0.0038(19) 0.010(2)
C6C 0.046(3) 0.035(3) 0.040(3) 0.011(2) 0.010(2) 0.017(2)
O6C 0.067(3) 0.039(2) 0.061(3) 0.0052(18) 0.007(2) 0.025(2)
N7C 0.038(2) 0.039(2) 0.048(3) 0.016(2) -0.0041(19) 0.019(2)
C8C 0.037(3) 0.039(3) 0.034(3) 0.012(2) -0.008(2) 0.011(2)
N9C 0.033(2) 0.033(2) 0.032(2) 0.0060(17) -0.0024(16) 0.0134(17)
C10C 0.045(3) 0.034(3) 0.038(3) 0.000(2) -0.001(2) 0.017(2)
C11C 0.047(3) 0.031(2) 0.044(3) 0.002(2) -0.010(2) 0.019(2)
N1D 0.036(2) 0.050(3) 0.043(2) 0.011(2) 0.0000(19) 0.015(2)
C2D 0.044(3) 0.039(3) 0.050(3) 0.016(2) 0.007(2) 0.022(2)
N3D 0.051(3) 0.032(2) 0.039(2) 0.0087(18) 0.0027(19) 0.0206(19)
C4D 0.039(3) 0.026(2) 0.026(2) 0.0039(18) 0.0052(19) 0.015(2)
C5D 0.036(3) 0.030(2) 0.037(3) 0.004(2) 0.010(2) 0.013(2)
C6D 0.043(3) 0.041(3) 0.037(3) -0.002(2) 0.003(2) 0.012(2)
O6D 0.063(3) 0.065(3) 0.060(3) -0.020(2) -0.015(2) 0.019(2)
N7D 0.048(3) 0.029(2) 0.049(3) -0.0004(19) 0.009(2) 0.017(2)
C8D 0.051(3) 0.030(2) 0.050(3) 0.008(2) 0.010(3) 0.020(2)
N9D 0.043(2) 0.0271(19) 0.034(2) 0.0065(16) 0.0041(18) 0.0181(18)
C10D 0.052(3) 0.032(2) 0.031(2) 0.002(2) -0.010(2) 0.018(2)
Zn1 0.0378(3) 0.0276(3) 0.0326(3) 0.0043(2) 0.0003(2) 0.0187(2)
Cl11 0.0685(9) 0.0335(6) 0.0343(6) 0.0056(5) -0.0044(6) 0.0284(6)
Cl12 0.0454(7) 0.0509(7) 0.0487(7) 0.0137(6) 0.0081(6) 0.0329(6)
Cl13 0.0398(7) 0.0456(7) 0.0705(9) 0.0182(7) 0.0038(6) 0.0098(6)
Cl14 0.0682(9) 0.0347(6) 0.0340(6) 0.0008(5) -0.0005(6) 0.0296(6)
Zn2 0.0556(4) 0.0575(4) 0.0345(3) 0.0138(3) 0.0055(3) 0.0400(3)
Cl21 0.0527(8) 0.0422(7) 0.0445(7) 0.0075(5) -0.0015(6) 0.0290(6)
Cl22 0.1004(13) 0.0548(9) 0.0615(9) -0.0107(7) -0.0285(9) 0.0535(9)
Cl23 0.0536(10) 0.1489(19) 0.0843(12) 0.0725(13) 0.0204(9) 0.0523(11)
Cl24 0.0648(8) 0.0383(6) 0.0357(6) 0.0044(5) -0.0072(6) 0.0317(6)
OW1 0.052(3) 0.066(3) 0.072(3) 0.017(3) -0.004(2) 0.035(2)
OW2 0.053(3) 0.048(2) 0.072(3) 0.001(2) -0.006(2) 0.026(2)
OW3 0.055(3) 0.082(4) 0.075(3) 0.015(3) 0.002(2) 0.038(3)

loop_
_atom_type_symbol
_atom_type_description
_atom_type_scat_dispersion_real
_atom_type_scat_dispersion_imag
_atom_type_scat_source
C C 0.0033 0.0016 'International Tables Vol C Tables 4.2.6.8 and 6.1.1.4'
H H 0 0 'International Tables Vol C Tables 4.2.6.8 and 6.1.1.4'
N N 0.0061 0.0033 'International Tables Vol C Tables 4.2.6.8 and 6.1.1.4'
O O 0.0106 0.006 'International Tables Vol C Tables 4.2.6.8 and 6.1.1.4'
Cl Cl 0.1484 0.1585 'International Tables Vol C Tables 4.2.6.8 and 6.1.1.4'
Zn Zn 0.2839 1.4301 'International Tables Vol C Tables 4.2.6.8 and 6.1.1.4'

loop_
_geom_angle_atom_site_label_1
_geom_angle_atom_site_label_2
_geom_angle_atom_site_label_3
_geom_angle
C2A N1A C6A 125.1(4)
N3A C2A N1A 125.6(4)
C2A N3A C4A 111.9(4)
N3A C4A N9A 126.3(4)
N3A C4A C5A 127.0(4)
N9A C4A C5A 106.7(4)
N7A C5A C4A 107.2(4)
N7A C5A C6A 132.4(4)
C4A C5A C6A 120.3(4)
O6A C6A N1A 122.9(5)
O6A C6A C5A 127.1(5)
N1A C6A C5A 110.0(4)
C8A N7A C5A 108.5(4)
N7A C8A N9A 109.9(4)
C8A N9A C4A 107.7(4)
C8A N9A C10A 125.8(4)
C4A N9A C10A 126.5(3)
N9A C10A C11A 112.1(3)
C10A C11A C10B 116.4(4)
C2B N1B C6B 126.0(4)
N3B C2B N1B 126.4(5)
C2B N3B C4B 110.1(4)
C5B C4B N3B 127.5(4)
C5B C4B N9B 107.7(4)
N3B C4B N9B 124.8(4)
C4B C5B N7B 107.2(4)
C4B C5B C6B 121.2(4)
N7B C5B C6B 131.5(4)
O6B C6B N1B 123.1(5)
O6B C6B C5B 128.1(5)
N1B C6B C5B 108.7(4)
C8B N7B C5B 107.8(4)
N7B C8B N9B 110.5(4)
C8B N9B C4B 106.7(4)
C8B N9B C10B 126.8(4)
C4B N9B C10B 126.5(4)
N9B C10B C11A 111.5(4)
C2C N1C C6C 125.7(4)
N3C C2C N1C 126.2(5)
C2C N3C C4C 110.6(4)
N3C C4C C5C 127.8(4)
N3C C4C N9C 125.3(4)
C5C C4C N9C 106.9(4)
C4C C5C N7C 107.0(4)
C4C C5C C6C 120.2(4)
N7C C5C C6C 132.8(5)
O6C C6C N1C 122.6(5)
O6C C6C C5C 128.0(5)
N1C C6C C5C 109.5(4)
C8C N7C C5C 108.1(4)
N7C C8C N9C 110.6(4)
C8C N9C C4C 107.3(4)
C8C N9C C10C 126.5(4)
C4C N9C C10C 126.1(4)
N9C C10C C11C 113.0(4)
C10C C11C C10D 116.3(4)
C2D N1D C6D 125.1(4)
N3D C2D N1D 125.2(5)
C2D N3D C4D 111.7(4)
N3D C4D C5D 127.4(5)
N3D C4D N9D 126.1(4)
C5D C4D N9D 106.5(4)
N7D C5D C4D 107.9(4)
N7D C5D C6D 131.8(4)
C4D C5D C6D 120.3(4)
O6D C6D N1D 122.8(5)
O6D C6D C5D 127.0(5)
N1D C6D C5D 110.2(4)
C8D N7D C5D 108.4(4)
N7D C8D N9D 109.2(5)
C8D N9D C4D 107.9(4)
C8D N9D C10D 125.4(4)
C4D N9D C10D 126.7(4)
N9D C10D C11C 111.2(4)
Cl13 Zn1 Cl12 109.42(6)
Cl13 Zn1 Cl11 112.02(6)
Cl12 Zn1 Cl11 110.75(5)
Cl13 Zn1 Cl14 110.20(6)
Cl12 Zn1 Cl14 109.87(6)
Cl11 Zn1 Cl14 104.49(5)
Cl21 Zn2 Cl23 107.12(8)
Cl21 Zn2 Cl22 104.46(6)
Cl23 Zn2 Cl22 114.31(8)
Cl21 Zn2 Cl24 111.27(5)
Cl23 Zn2 Cl24 109.44(6)
Cl22 Zn2 Cl24 110.14(6)

loop_
_geom_bond_atom_site_label_1
_geom_bond_atom_site_label_2
_geom_bond_distance
N1A C2A 1.360(7)
N1A C6A 1.390(6)
C2A N3A 1.296(6)
N3A C4A 1.356(5)
C4A N9A 1.373(6)
C4A C5A 1.376(6)
C5A N7A 1.367(6)
C5A C6A 1.425(7)
C6A O6A 1.210(6)
N7A C8A 1.315(6)
C8A N9A 1.343(5)
N9A C10A 1.478(5)
C10A C11A 1.524(6)
C11A C10B 1.527(6)
N1B C2B 1.339(7)
N1B C6B 1.384(7)
C2B N3B 1.310(7)
N3B C4B 1.362(6)
C4B C5B 1.358(6)
C4B N9B 1.377(6)
C5B N7B 1.380(6)
C5B C6B 1.428(7)
C6B O6B 1.229(6)
N7B C8B 1.314(6)
C8B N9B 1.346(6)
N9B C10B 1.470(5)
N1C C2C 1.340(7)
N1C C6C 1.386(7)
C2C N3C 1.305(7)
N3C C4C 1.354(6)
C4C C5C 1.370(6)
C4C N9C 1.383(6)
C5C N7C 1.374(6)
C5C C6C 1.426(7)
C6C O6C 1.229(6)
N7C C8C 1.315(7)
C8C N9C 1.330(6)
N9C C10C 1.469(6)
C10C C11C 1.517(7)
C11C C10D 1.520(7)
N1D C2D 1.350(7)
N1D C6D 1.388(7)
C2D N3D 1.311(6)
N3D C4D 1.349(6)
C4D C5D 1.364(6)
C4D N9D 1.380(6)
C5D N7D 1.359(7)
C5D C6D 1.425(7)
C6D O6D 1.212(6)
N7D C8D 1.327(7)
C8D N9D 1.341(6)
N9D C10D 1.468(6)
Zn1 Cl13 2.2330(16)
Zn1 Cl12 2.2547(13)
Zn1 Cl11 2.2829(13)
Zn1 Cl14 2.2955(14)
Zn2 Cl21 2.2509(14)
Zn2 Cl23 2.2530(19)
Zn2 Cl22 2.2773(18)
Zn2 Cl24 2.2800(13)

loop_
_geom_hbond_atom_site_label_D
_geom_hbond_atom_site_label_H
_geom_hbond_atom_site_label_A
_geom_hbond_distance_DH
_geom_hbond_distance_HA
_geom_hbond_distance_DA
_geom_hbond_angle_DHA
_geom_hbond_site_symmetry_A
N1A H1A OW1 0.86 1.91 2.751(6) 167.4 .
N1B H1B O6D 0.86 1.88 2.706(6) 160.8 2_456
N1C H1C O6A 0.86 1.87 2.698(6) 161 2_677
N1D H1D OW3 0.86 1.95 2.789(6) 165.3 .
N7C H7C Cl22 0.80(5) 2.38(5) 3.181(5) 172.1(12) .
N7A H7A Cl11 0.90(5) 2.27(6) 3.168(4) 171(5) 1_565
N7B H7B OW2 0.96(6) 1.77(6) 2.676(6) 157(5) .
N7D H7D Cl24 0.88(7) 2.26(7) 3.130(4) 170(2) 1_545
OW1 HW11 O6C 0.75(10) 2.22(10) 2.965(7) 170(10) 2_677
OW1 HW12 Cl23 0.90(9) 2.48(9) 3.268(5) 147(7) 1_655
OW2 HW21 Cl14 0.69(6) 2.60(6) 3.276(6) 169(7) .
OW2 HW22 O6B 0.99(9) 2.40(8) 3.067(7) 124(6) .
OW2 HW22 Cl14 0.99(9) 2.54(9) 3.287(5) 133(6) 2_556
OW3 HW31 Cl13 0.81(8) 2.71(8) 3.427(6) 149(7) 1_455
OW3 HW32 O6B 0.96(11) 2.14(11) 3.015(7) 150(9) 2_456

loop_
_geom_torsion_atom_site_label_1
_geom_torsion_atom_site_label_2
_geom_torsion_atom_site_label_3
_geom_torsion_atom_site_label_4
_geom_torsion
C6A N1A C2A N3A 0.6(2)
N1A C2A N3A C4A -0.05(19)
C2A N3A C4A N9A -179.6(3)
C2A N3A C4A C5A 1.0(4)
N3A C4A C5A N7A 179.0(3)
N9A C4A C5A N7A -0.5(4)
N3A C4A C5A C6A -2.3(6)
N9A C4A C5A C6A 178.1(3)
C2A N1A C6A O6A 179.0(3)
C2A N1A C6A C5A -1.7(4)
N7A C5A C6A O6A -0.1(8)
C4A C5A C6A O6A -178.4(4)
N7A C5A C6A N1A -179.3(4)
C4A C5A C6A N1A 2.4(5)
C4A C5A N7A C8A 0.6(5)
C6A C5A N7A C8A -177.8(4)
C5A N7A C8A N9A -0.4(5)
N7A C8A N9A C4A 0.1(5)
N7A C8A N9A C10A -179.9(3)
N3A C4A N9A C8A -179.3(3)
C5A C4A N9A C8A 0.3(4)
N3A C4A N9A C10A 0.7(6)
C5A C4A N9A C10A -179.7(3)
C8A N9A C10A C11A -64.1(5)
C4A N9A C10A C11A 115.9(4)
N9A C10A C11A C10B -67.2(5)
C6B N1B C2B N3B -0.1(2)
N1B C2B N3B C4B -0.39(19)
C2B N3B C4B C5B -0.4(5)
C2B N3B C4B N9B 178.8(3)
N3B C4B C5B N7B 179.5(4)
N9B C4B C5B N7B 0.2(4)
N3B C4B C5B C6B 1.6(6)
N9B C4B C5B C6B -177.7(4)
C2B N1B C6B O6B -178.4(3)
C2B N1B C6B C5B 1.1(4)
C4B C5B C6B O6B 177.7(4)
N7B C5B C6B O6B 0.3(8)
C4B C5B C6B N1B -1.7(5)
N7B C5B C6B N1B -179.1(4)
C4B C5B N7B C8B 0.3(5)
C6B C5B N7B C8B 178.0(4)
C5B N7B C8B N9B -0.8(5)
N7B C8B N9B C4B 0.9(5)
N7B C8B N9B C10B -180.0(4)
C5B C4B N9B C8B -0.7(4)
N3B C4B N9B C8B 180.0(3)
C5B C4B N9B C10B -179.8(4)
N3B C4B N9B C10B 0.9(6)
C8B N9B C10B C11A 113.5(5)
C4B N9B C10B C11A -67.5(5)
C10A C11A C10B N9B -66.0(5)
C6C N1C C2C N3C -0.2(2)
N1C C2C N3C C4C -0.29(19)
C2C N3C C4C C5C 0.8(5)
C2C N3C C4C N9C -179.5(3)
N3C C4C C5C N7C 179.4(4)
N9C C4C C5C N7C -0.4(4)
N3C C4C C5C C6C -0.8(6)
N9C C4C C5C C6C 179.4(4)
C2C N1C C6C O6C -179.7(3)
C2C N1C C6C C5C 0.2(4)
C4C C5C C6C O6C -179.8(4)
N7C C5C C6C O6C -0.1(8)
C4C C5C C6C N1C 0.2(5)
N7C C5C C6C N1C 179.9(4)
C4C C5C N7C C8C 0.1(5)
C6C C5C N7C C8C -179.7(4)
C5C N7C C8C N9C 0.3(5)
N7C C8C N9C C4C -0.5(5)
N7C C8C N9C C10C -177.4(4)
N3C C4C N9C C8C -179.3(4)
C5C C4C N9C C8C 0.5(4)
N3C C4C N9C C10C -2.3(6)
C5C C4C N9C C10C 177.5(4)
C8C N9C C10C C11C -123.0(5)
C4C N9C C10C C11C 60.6(6)
N9C C10C C11C C10D 64.5(5)
C6D N1D C2D N3D -0.5(2)
N1D C2D N3D C4D -0.18(19)
C2D N3D C4D C5D 0.0(5)
C2D N3D C4D N9D 179.8(3)
N3D C4D C5D N7D -179.8(4)
N9D C4D C5D N7D 0.4(4)
N3D C4D C5D C6D 0.8(6)
N9D C4D C5D C6D -179.1(4)
C2D N1D C6D O6D 179.6(3)
C2D N1D C6D C5D 1.2(4)
N7D C5D C6D O6D 1.1(8)
C4D C5D C6D O6D -179.6(4)
N7D C5D C6D N1D 179.5(4)
C4D C5D C6D N1D -1.2(5)
C4D C5D N7D C8D -0.4(5)
C6D C5D N7D C8D 178.9(4)
C5D N7D C8D N9D 0.3(5)
N7D C8D N9D C4D -0.1(5)
N7D C8D N9D C10D -178.3(4)
N3D C4D N9D C8D 180.0(4)
C5D C4D N9D C8D -0.2(4)
N3D C4D N9D C10D -1.8(6)
C5D C4D N9D C10D 178.1(4)
C8D N9D C10D C11C 72.1(5)
C4D N9D C10D C11C -105.9(5)
C10C C11C C10D N9D 68.7(5)
